data_2022313
loop_
_publ_author_name
'Lifa, Said'
'Trifa, Chahrazed'
'Bouacida, Sofiane'
'Boudaren, Chaouki'
'Merazig, Hocine'

_publ_section_title
;
 Alkali and alkaline earth coordination polymers constructed from
 benzene-1,2,4,5-tetracarboxylic acid and flexible dicarboxylate acid
 ligands: syntheses, structures and spectroscopic and thermal properties
;
_journal_coeditor_code OC3008
_journal_issue 2
_journal_name_full 'Acta Crystallographica Section C'
_journal_page_first 90
_journal_page_last 99
_journal_paper_doi 10.1107/S2053229621000085
_journal_volume 77
_journal_year 2021
_chemical_formula_iupac '[K2 (C4 H2 O4) (C10 H6 O8) (H2 O)2]'
_chemical_formula_moiety 'C14 H12 K2 O14'
_chemical_formula_sum 'C14 H12 K2 O14'
_chemical_formula_weight 482.44
_chemical_name_systematic
;Poly[aqua(\m~6~-benzene-1,2,4,5-tetracarboxylic
acid-\k^8^<i>O</i>^1^:<i>O</i>^1^,<i>O</i>^2^:<i>O</i>^2'^:<i>O</i>^4^:<i>O</i>^4^,<i>O</i>^5^:<i>O</i>^5'^)(\m-but-2-enedioato-\k^2^<i>O</i>^1^:<i>O</i>^4^)potassium(I)]
;
_space_group_IT_number 14
_space_group_name_Hall '-P 2ybc'
_space_group_name_H-M_alt 'P 1 21/c 1'
_symmetry_cell_setting monoclinic
_symmetry_space_group_name_Hall '-P 2ybc'
_symmetry_space_group_name_H-M 'P 1 21/c 1'
_atom_sites_solution_hydrogens mixed
_audit_conform_dict_name cif_core.dic
_audit_conform_dict_version 2.3
_audit_creation_method 'WinGX routine CIF_UPDATE'
_cell_angle_alpha 90
_cell_angle_beta 110.687(2)
_cell_angle_gamma 90
_cell_formula_units_Z 2
_cell_length_a 8.3359(2)
_cell_length_b 17.0987(5)
_cell_length_c 6.5405(2)
_cell_measurement_reflns_used 4306
_cell_measurement_temperature 295(2)
_cell_measurement_theta_max 34.46
_cell_measurement_theta_min 3.54
_cell_volume 872.13(4)
_computing_cell_refinement
;
APEX2 (Bruker, 2011)
;
_computing_data_collection
;
APEX2 (Bruker, 2011)
;
_computing_data_reduction
;
APEX2 (Bruker, 2011)
;
_computing_molecular_graphics
;
ORTEP-3 for Windows (Farrugia, 2012) and
DIAMOND (Brandenburg & Berndt, 2001)
;
_computing_publication_material
;
WinGX (Farrugia, 2012)
;
_computing_structure_refinement
;
SHELXL2014 (Sheldrick, 2015)
;
_computing_structure_solution
;
SHELXS86 (Sheldrick, 2008) and
SIR2004 (Burla <i>et al.</i>,  2005)
;
_diffrn_ambient_temperature 295(2)
_diffrn_detector 'CCD plate'
_diffrn_measured_fraction_theta_full 0.987
_diffrn_measured_fraction_theta_max 0.993
_diffrn_measurement_device_type 'Bruker APEXII'
_diffrn_measurement_method 'CCD rotation images, thick slices'
_diffrn_radiation_probe x-ray
_diffrn_radiation_type MoK\a
_diffrn_radiation_wavelength 0.71073
_diffrn_reflns_av_R_equivalents 0.0353
_diffrn_reflns_av_unetI/netI 0.0332
_diffrn_reflns_limit_h_max 13
_diffrn_reflns_limit_h_min -13
_diffrn_reflns_limit_k_max 26
_diffrn_reflns_limit_k_min -27
_diffrn_reflns_limit_l_max 10
_diffrn_reflns_limit_l_min -10
_diffrn_reflns_number 15178
_diffrn_reflns_theta_full 25.242
_diffrn_reflns_theta_max 34.753
_diffrn_reflns_theta_min 2.382
_diffrn_source 'Enraf--Nonius FR590'
_diffrn_standards_number 0
_exptl_absorpt_coefficient_mu 0.625
_exptl_absorpt_correction_T_max 0.7468
_exptl_absorpt_correction_T_min 0.6743
_exptl_absorpt_correction_type multi-scan
_exptl_absorpt_process_details
;
(SADABS; Sheldrick, 2002)
;
_exptl_crystal_colour Colorless
_exptl_crystal_density_diffrn 1.837
_exptl_crystal_density_method 'not measured'
_exptl_crystal_description Prism
_exptl_crystal_F_000 492
_exptl_crystal_size_max 0.21
_exptl_crystal_size_mid 0.15
_exptl_crystal_size_min 0.09
_refine_diff_density_max 0.505
_refine_diff_density_min -0.459
_refine_ls_extinction_coef 0.024(5)
_refine_ls_extinction_expression Fc^*^=kFc[1+0.001xFc^2^\l^3^/sin(2\q)]^-1/4^
_refine_ls_extinction_method
;
SHELXL2014 (Sheldrick, 2015)
;
_refine_ls_goodness_of_fit_ref 1.061
_refine_ls_hydrogen_treatment mixed
_refine_ls_matrix_type full
_refine_ls_number_constraints 0
_refine_ls_number_parameters 146
_refine_ls_number_reflns 3759
_refine_ls_number_restraints 0
_refine_ls_restrained_S_all 1.061
_refine_ls_R_factor_all 0.0527
_refine_ls_R_factor_gt 0.0405
_refine_ls_shift/su_max 0.002
_refine_ls_shift/su_mean 0
_refine_ls_structure_factor_coef Fsqd
_refine_ls_weighting_details 'w=1/[\s^2^(Fo^2^)+(0.0634P)^2^+0.1981P] where P=(Fo^2^+2Fc^2^)/3'
_refine_ls_weighting_scheme calc
_refine_ls_wR_factor_gt 0.1079
_refine_ls_wR_factor_ref 0.1195
_reflns_number_gt 2975
_reflns_number_total 3759
_reflns_threshold_expression 'I > 2\s(I)'
_cod_data_source_file oc3008sup1.cif
_cod_data_source_block K
_cod_depositor_comments 'Adding full bibliography for 2022313--2022314.cif.'
_cod_original_sg_symbol_H-M 'P 21/c'
_cod_database_code 2022313
_cod_database_fobs_code 2022313

loop_
_symmetry_equiv_pos_as_xyz
'x, y, z'
'-x, y+1/2, -z+1/2'
'-x, -y, -z'
'x, -y-1/2, z-1/2'

loop_
_atom_site_type_symbol
_atom_site_label
_atom_site_fract_x
_atom_site_fract_y
_atom_site_fract_z
_atom_site_U_iso_or_equiv
_atom_site_adp_type
_atom_site_calc_flag
_atom_site_occupancy
_atom_site_disorder_assembly
_atom_site_disorder_group
C C1 0.93580(15) 0.66677(6) 0.97381(19) 0.0185(2) Uani d 1 . .
C C2 0.97022(13) 0.58054(6) 0.99383(17) 0.01600(18) Uani d 1 . .
C C3 0.83263(13) 0.52835(6) 0.94466(16) 0.01586(18) Uani d 1 . .
C C4 1.13694(14) 0.55191(6) 1.05042(18) 0.01697(19) Uani d 1 . .
H H4 1.2286 0.5866 1.0851 0.02 Uiso calc 1 . .
C C5 0.65238(14) 0.55624(7) 0.90375(18) 0.01760(19) Uani d 1 . .
C C6 1.11060(14) 0.60140(6) 0.55870(17) 0.01701(19) Uani d 1 . .
C C7 1.07784(14) 0.51546(6) 0.53281(19) 0.0188(2) Uani d 1 . .
H H7 1.1714 0.482 0.5643 0.023 Uiso calc 1 . .
O O1 1.06794(12) 0.71036(6) 1.07318(19) 0.0296(2) Uani d 1 . .
H H1 1.0399 0.7565 1.0554 0.044 Uiso calc 1 . .
O O2 0.79288(13) 0.69178(6) 0.86869(18) 0.0301(2) Uani d 1 . .
O O1W 0.41584(15) 0.73427(8) 0.00636(19) 0.0335(2) Uani d 1 . .
H H1W 0.338(3) 0.7621(15) 0.016(4) 0.05 Uiso d 1 . .
H H2W 0.370(3) 0.7013(15) -0.091(4) 0.05 Uiso d 1 . .
O O3 0.60596(13) 0.57607(6) 1.05134(16) 0.0282(2) Uani d 1 . .
O O4 0.55295(12) 0.55313(6) 0.69666(15) 0.0259(2) Uani d 1 . .
O O5 1.26422(11) 0.62429(6) 0.62434(18) 0.0280(2) Uani d 1 . .
O O6 0.98499(12) 0.64685(5) 0.51763(18) 0.0265(2) Uani d 1 . .
K K1 0.63695(4) 0.66986(2) 0.39791(5) 0.02661(10) Uani d 1 . .
H H2 0.447(3) 0.5705(12) 0.684(3) 0.04 Uiso d 1 . .

loop_
_atom_site_aniso_label
_atom_site_aniso_U_11
_atom_site_aniso_U_22
_atom_site_aniso_U_33
_atom_site_aniso_U_12
_atom_site_aniso_U_13
_atom_site_aniso_U_23
C1 0.0178(5) 0.0124(4) 0.0240(5) 0.0003(4) 0.0057(4) 0.0001(4)
C2 0.0152(4) 0.0111(4) 0.0200(4) 0.0012(3) 0.0040(3) 0.0003(3)
C3 0.0143(4) 0.0130(4) 0.0187(4) 0.0014(3) 0.0038(3) 0.0000(3)
C4 0.0150(4) 0.0117(4) 0.0225(4) 0.0003(3) 0.0046(3) -0.0001(3)
C5 0.0157(4) 0.0129(4) 0.0226(4) 0.0009(3) 0.0048(3) -0.0005(3)
C6 0.0155(4) 0.0111(4) 0.0220(4) -0.0002(3) 0.0036(3) 0.0005(3)
C7 0.0176(5) 0.0112(4) 0.0251(5) 0.0007(4) 0.0042(4) 0.0002(4)
O1 0.0199(4) 0.0121(4) 0.0491(6) -0.0003(3) 0.0028(4) -0.0007(4)
O2 0.0203(4) 0.0158(4) 0.0451(6) 0.0038(3) 0.0003(4) 0.0009(4)
O1W 0.0268(5) 0.0388(6) 0.0351(5) 0.0012(4) 0.0109(4) -0.0030(4)
O3 0.0243(4) 0.0335(5) 0.0285(4) 0.0057(4) 0.0114(3) -0.0034(4)
O4 0.0162(4) 0.0330(5) 0.0238(4) 0.0039(3) 0.0013(3) -0.0034(3)
O5 0.0150(4) 0.0169(4) 0.0459(5) -0.0020(3) 0.0031(4) -0.0008(4)
O6 0.0172(4) 0.0124(4) 0.0468(5) 0.0013(3) 0.0076(4) 0.0004(4)
K1 0.02380(14) 0.02474(16) 0.02974(15) 0.00048(10) 0.00754(10) -0.00155(9)

loop_
_atom_type_symbol
_atom_type_description
_atom_type_scat_dispersion_real
_atom_type_scat_dispersion_imag
_atom_type_scat_source
C C 0.0033 0.0016 'International Tables Vol C Tables 4.2.6.8 and 6.1.1.4'
H H 0 0 'International Tables Vol C Tables 4.2.6.8 and 6.1.1.4'
O O 0.0106 0.006 'International Tables Vol C Tables 4.2.6.8 and 6.1.1.4'
K K 0.2009 0.2494 'International Tables Vol C Tables 4.2.6.8 and 6.1.1.4'

loop_
_geom_angle_atom_site_label_1
_geom_angle_atom_site_label_2
_geom_angle_atom_site_label_3
_geom_angle_site_symmetry_1
_geom_angle_site_symmetry_3
_geom_angle
_geom_angle_publ_flag
O2 C1 O1 . . 124.50(11) ?
O2 C1 C2 . . 120.75(10) ?
O1 C1 C2 . . 114.74(10) ?
C4 C2 C3 . . 119.78(10) ?
C4 C2 C1 . . 120.70(10) ?
C3 C2 C1 . . 119.45(9) ?
C4 C3 C2 3_767 . 119.69(10) ?
C4 C3 C5 3_767 . 118.51(10) ?
C2 C3 C5 . . 121.61(10) ?
C3 C4 C2 3_767 . 120.52(10) ?
C3 C4 H4 3_767 . 119.7 ?
C2 C4 H4 . . 119.7 ?
O3 C5 O4 . . 124.79(11) ?
O3 C5 C3 . . 121.82(10) ?
O4 C5 C3 . . 113.32(9) ?
O6 C6 O5 . . 123.45(11) ?
O6 C6 C7 . . 118.68(10) ?
O5 C6 C7 . . 117.86(10) ?
C7 C7 C6 3_766 . 123.27(13) ?
C7 C7 H7 3_766 . 118.4 ?
C6 C7 H7 . . 118.4 ?
C1 O1 H1 . . 109.5 ?
C1 O2 K1 . 4_576 130.91(8) ?
C1 O2 K1 . . 122.11(9) ?
K1 O2 K1 4_576 . 98.01(3) ?
K1 O1W K1 4_575 . 100.75(4) ?
K1 O1W H1W 4_575 . 107.1(17) ?
K1 O1W H1W . . 115.9(18) ?
K1 O1W H2W 4_575 . 112.1(17) ?
K1 O1W H2W . . 114.1(17) ?
H1W O1W H2W . . 107(2) ?
C5 O3 K1 . 1_556 150.49(9) ?
C5 O4 K1 . . 115.49(8) ?
C5 O4 H2 . . 108.5(13) ?
K1 O4 H2 . . 99.5(13) ?
C6 O6 K1 . . 149.93(8) ?
O3 K1 O2 1_554 4_575 111.08(4) ?
O3 K1 O1W 1_554 4_576 134.06(3) ?
O2 K1 O1W 4_575 4_576 83.14(4) ?
O3 K1 O6 1_554 . 86.15(3) ?
O2 K1 O6 4_575 . 70.42(3) ?
O1W K1 O6 4_576 . 138.53(3) ?
O3 K1 O1W 1_554 . 68.32(3) ?
O2 K1 O1W 4_575 . 76.80(3) ?
O1W K1 O1W 4_576 . 73.49(2) ?
O6 K1 O1W . . 127.13(3) ?
O3 K1 O2 1_554 . 146.55(3) ?
O2 K1 O2 4_575 . 85.24(3) ?
O1W K1 O2 4_576 . 74.88(3) ?
O6 K1 O2 . . 71.69(3) ?
O1W K1 O2 . . 145.12(3) ?
O3 K1 O4 1_554 . 99.97(3) ?
O2 K1 O4 4_575 . 146.52(3) ?
O1W K1 O4 4_576 . 84.13(3) ?
O6 K1 O4 . . 100.49(3) ?
O1W K1 O4 . . 128.25(3) ?
O2 K1 O4 . . 61.54(3) ?
O3 K1 K1 1_554 4_576 173.77(2) ?
O2 K1 K1 4_575 4_576 68.11(3) ?
O1W K1 K1 4_576 4_576 40.13(3) ?
O6 K1 K1 . 4_576 99.16(2) ?
O1W K1 K1 . 4_576 105.68(3) ?
O2 K1 K1 . 4_576 39.460(19) ?
O4 K1 K1 . 4_576 82.349(19) ?
O3 K1 K1 1_554 4_575 76.41(2) ?
O2 K1 K1 4_575 4_575 42.53(2) ?
O1W K1 K1 4_576 4_575 89.79(3) ?
O6 K1 K1 . 4_575 91.40(2) ?
O1W K1 K1 . 4_575 39.13(2) ?
O2 K1 K1 . 4_575 127.36(2) ?
O4 K1 K1 . 4_575 167.372(18) ?
K1 K1 K1 4_576 4_575 100.073(13) ?

loop_
_geom_bond_atom_site_label_1
_geom_bond_atom_site_label_2
_geom_bond_site_symmetry_2
_geom_bond_distance
_geom_bond_publ_flag
C1 O2 . 1.2231(14) ?
C1 O1 . 1.2982(15) ?
C1 C2 . 1.4989(15) ?
C2 C4 . 1.3946(15) ?
C2 C3 . 1.3980(15) ?
C3 C4 3_767 1.3937(15) ?
C3 C5 . 1.5075(15) ?
C4 C3 3_767 1.3938(15) ?
C4 H4 . 0.93 ?
C5 O3 . 1.2085(14) ?
C5 O4 . 1.3158(14) ?
C6 O6 . 1.2545(14) ?
C6 O5 . 1.2605(14) ?
C6 C7 . 1.4932(15) ?
C7 C7 3_766 1.325(2) ?
C7 H7 . 0.93 ?
O1 H1 . 0.82 ?
O2 K1 4_576 2.7384(10) y
O2 K1 . 2.9127(11) y
O1W K1 4_575 2.7406(12) y
O1W K1 . 2.7988(12) y
O1W H1W . 0.82(3) ?
O1W H2W . 0.84(3) ?
O3 K1 1_556 2.7134(10) y
O4 K1 . 3.0429(11) y
O4 H2 . 0.91(2) ?
O6 K1 . 2.7532(10) y
K1 O3 1_554 2.7135(10) y
K1 O2 4_575 2.7383(10) y
K1 O1W 4_576 2.7405(12) y
K1 K1 4_576 4.2667(4) ?
K1 K1 4_575 4.2667(4) ?

loop_
_geom_hbond_atom_site_label_D
_geom_hbond_atom_site_label_H
_geom_hbond_atom_site_label_A
_geom_hbond_site_symmetry_A
_geom_hbond_distance_DH
_geom_hbond_distance_HA
_geom_hbond_distance_DA
_geom_hbond_angle_DHA
O1 H1 O6 4_576 0.82 1.71 2.5286(13) 179
O4 H2 O5 1_455 0.91(2) 1.70(2) 2.5870(13) 164(2)
O1W H2W O5 1_454 0.84(3) 2.19(3) 3.0242(16) 172(2)
O1W H1W O1 1_454 0.82(3) 2.57(2) 3.1087(15) 124(2)
O1W H1W O5 4_475 0.82(3) 2.23(3) 2.9548(16) 147(2)
O1 H1 O6 4_576 0.82 1.71 2.5286(13) 179
O4 H2 O5 1_455 0.91(2) 1.70(2) 2.5870(13) 164(2)
O1W H2W O5 1_454 0.84(3) 2.19(3) 3.0242(16) 172(2)
O1W H1W O1 1_454 0.82(3) 2.57(2) 3.1087(15) 124(2)
O1W H1W O5 4_475 0.82(3) 2.23(3) 2.9548(16) 147(2)
O1 H1 O6 4_576 0.82 1.71 2.5286(13) 179
O4 H2 O5 1_455 0.91(2) 1.70(2) 2.5870(13) 164(2)
O1W H2W O5 1_454 0.84(3) 2.19(3) 3.0242(16) 172(2)
O1W H1W O1 1_454 0.82(3) 2.57(2) 3.1087(15) 124(2)
O1W H1W O5 4_475 0.82(3) 2.23(3) 2.9548(16) 147(2)

loop_
_geom_torsion_atom_site_label_1
_geom_torsion_atom_site_label_2
_geom_torsion_atom_site_label_3
_geom_torsion_atom_site_label_4
_geom_torsion_site_symmetry_1
_geom_torsion_site_symmetry_2
_geom_torsion_site_symmetry_3
_geom_torsion_site_symmetry_4
_geom_torsion
_geom_torsion_publ_flag
O2 C1 C2 C4 . . . . 159.54(12) ?
O1 C1 C2 C4 . . . . -19.78(15) ?
O2 C1 C2 C3 . . . . -17.30(17) ?
O1 C1 C2 C3 . . . . 163.38(11) ?
C4 C2 C3 C4 . . . 3_767 -0.91(17) ?
C1 C2 C3 C4 . . . 3_767 175.96(10) ?
C4 C2 C3 C5 . . . . 174.06(10) ?
C1 C2 C3 C5 . . . . -9.07(15) ?
C3 C2 C4 C3 . . . 3_767 0.92(17) ?
C1 C2 C4 C3 . . . 3_767 -175.91(10) ?
C4 C3 C5 O3 3_767 . . . 98.71(14) ?
C2 C3 C5 O3 . . . . -76.32(15) ?
C4 C3 C5 O4 3_767 . . . -78.45(13) ?
C2 C3 C5 O4 . . . . 106.52(12) ?
O6 C6 C7 C7 . . . 3_766 0.4(2) ?
O5 C6 C7 C7 . . . 3_766 179.31(14) ?
O1 C1 O2 K1 . . . 4_576 -25.51(19) ?
C2 C1 O2 K1 . . . 4_576 155.25(8) ?
O1 C1 O2 K1 . . . . 114.09(12) ?
C2 C1 O2 K1 . . . . -65.16(14) ?
O4 C5 O3 K1 . . . 1_556 -124.08(16) ?
C3 C5 O3 K1 . . . 1_556 59.1(2) ?
O3 C5 O4 K1 . . . . 113.41(12) ?
C3 C5 O4 K1 . . . . -69.53(11) ?
O5 C6 O6 K1 . . . . -176.13(12) ?
C7 C6 O6 K1 . . . . 2.7(2) ?
